data_7046191
loop_
_publ_author_name
'Loukopoulos, Edward'
'Abdul-Sada, Alaa'
'Csire, Gizella'
'K\'allay, Csilla'
'Brookfield, Adam'
'Tizzard, Graham J.'
'Coles, Simon J.'
'Lykakis, Ioannis N.'
'Kostakis, George E.'

_publ_section_title
;
 Copper(ii)-benzotriazole coordination compounds in click chemistry: a
 diagnostic reactivity study.
;
_journal_issue 31
_journal_name_full 'Dalton transactions (Cambridge, England : 2003)'
_journal_page_first 10491
_journal_page_last 10508
_journal_paper_doi 10.1039/c8dt01256c
_journal_volume 47
_journal_year 2018
_chemical_formula_moiety 'C44 H36 Cu N8, 2(C F3 O3 S)'
_chemical_formula_sum 'C46 H36 Cu F6 N8 O6 S2'
_chemical_formula_weight 1038.49
_space_group_crystal_system triclinic
_space_group_IT_number 2
_space_group_name_Hall '-P 1'
_space_group_name_H-M_alt 'P -1'
_symmetry_space_group_name_Hall '-P 1'
_symmetry_space_group_name_H-M 'P -1'
_atom_sites_solution_hydrogens geom
_atom_sites_solution_primary dual
_audit_creation_date 2017-11-08
_audit_creation_method
;
Olex2 1.2
(compiled 2017.08.10 svn.r3458 for OlexSys, GUI svn.r5381)
;
_audit_update_record
;
2018-03-22 deposited with the CCDC.
2018-05-01 downloaded from the CCDC.
;
_cell_angle_alpha 115.102(6)
_cell_angle_beta 104.812(6)
_cell_angle_gamma 93.484(5)
_cell_formula_units_Z 1
_cell_length_a 9.0686(6)
_cell_length_b 11.2199(6)
_cell_length_c 12.0883(8)
_cell_measurement_reflns_used 2396
_cell_measurement_temperature 173
_cell_measurement_theta_max 70.8790
_cell_measurement_theta_min 4.2110
_cell_volume 1056.48(14)
_computing_cell_refinement 'CrysAlisPro 1.171.38.44a (Rigaku OD, 2015)'
_computing_data_collection 'CrysAlisPro 1.171.38.44a (Rigaku OD, 2015)'
_computing_data_reduction 'CrysAlisPro 1.171.38.44a (Rigaku OD, 2015)'
_computing_molecular_graphics 'Olex2 (Dolomanov et al., 2009)'
_computing_publication_material 'Olex2 (Dolomanov et al., 2009)'
_computing_structure_refinement 'ShelXL (Sheldrick, 2015)'
_computing_structure_solution 'ShelXT (Sheldrick, 2015)'
_diffrn_ambient_temperature 173.0
_diffrn_detector 'CCD plate'
_diffrn_detector_area_resol_mean 16.1033
_diffrn_detector_type Eos
_diffrn_measured_fraction_theta_full 0.967
_diffrn_measured_fraction_theta_max 0.941
_diffrn_measurement_details
;
List of Runs (angles in degrees, time in seconds):

  # Type    Start    End  Width  t~exp~   \w     \q     \k     \f   Frames
#--------------------------------------------------------------------------
  1  \w     12.00  90.00   1.00    2.00    --   36.63  77.00 -90.00   78
  2  \w     39.00  93.00   1.00    2.00    --   36.63 178.00 -90.00   54
  3  \w     36.00 109.00   1.00    2.00    --   36.63 178.00-180.00   73
  4  \w     13.00 103.00   1.00    2.00    --   36.63  77.00   0.00   90
  5  \w    100.00 151.00   1.00    5.35    --  107.00  61.00  30.00   51
  6  \w     40.00 120.00   1.00    5.35    --  107.00 -45.00 -30.00   80
  7  \w     74.00 121.00   1.00    5.35    --  107.00 -92.00-153.62   47
  8  \w     53.00 126.00   1.00    5.35    --  107.00 -92.00 -14.83   73
  9  \w     59.00 113.00   1.00    5.35    --  107.00 -93.00 122.07   54
 10  \w     46.00  76.00   1.00    2.00    --   36.63 -99.00 150.00   30
 11  \w     38.00 172.00   1.00    5.35    --  107.00   0.00   0.00  134
 12  \w     43.00 123.00   1.00    5.35    --  107.00 -45.00-120.00   80
 13  \w     39.00 122.00   1.00    5.35    --  107.00 -45.00  60.00   83
 14  \w     40.00 124.00   1.00    5.35    --  107.00 -45.00 150.00   84
 15  \w    -24.00  19.00   1.00    2.00    --   36.63 -99.00 150.00   43
;
_diffrn_measurement_device 'four-circle diffractometer'
_diffrn_measurement_device_type 'Xcalibur, Eos, Gemini ultra'
_diffrn_measurement_method '\w scans'
_diffrn_orient_matrix_type 'CrysAlisPro convention (1999,Acta A55,543-557)'
_diffrn_orient_matrix_UB_11 -0.1492474000
_diffrn_orient_matrix_UB_12 -0.0077593000
_diffrn_orient_matrix_UB_13 -0.1006374000
_diffrn_orient_matrix_UB_21 0.0771805000
_diffrn_orient_matrix_UB_22 0.1259654000
_diffrn_orient_matrix_UB_23 -0.0003295000
_diffrn_orient_matrix_UB_31 0.0619988000
_diffrn_orient_matrix_UB_32 -0.0891947000
_diffrn_orient_matrix_UB_33 -0.1086484000
_diffrn_radiation_monochromator mirror
_diffrn_radiation_probe x-ray
_diffrn_radiation_type CuK\a
_diffrn_radiation_wavelength 1.54184
_diffrn_reflns_av_R_equivalents 0.0921
_diffrn_reflns_av_unetI/netI 0.0976
_diffrn_reflns_Laue_measured_fraction_full 0.967
_diffrn_reflns_Laue_measured_fraction_max 0.941
_diffrn_reflns_limit_h_max 11
_diffrn_reflns_limit_h_min -6
_diffrn_reflns_limit_k_max 13
_diffrn_reflns_limit_k_min -13
_diffrn_reflns_limit_l_max 14
_diffrn_reflns_limit_l_min -14
_diffrn_reflns_number 5327
_diffrn_reflns_point_group_measured_fraction_full 0.967
_diffrn_reflns_point_group_measured_fraction_max 0.941
_diffrn_reflns_theta_full 67.684
_diffrn_reflns_theta_max 71.133
_diffrn_reflns_theta_min 4.250
_diffrn_source 'fine-focus sealed X-ray tube'
_diffrn_source_type 'Enhance Ultra (Cu) X-ray Source'
_exptl_absorpt_coefficient_mu 2.439
_exptl_absorpt_correction_T_max 1.00000
_exptl_absorpt_correction_T_min 0.31086
_exptl_absorpt_correction_type multi-scan
_exptl_absorpt_process_details
;
CrysAlisPro 1.171.38.44a (Rigaku Oxford Diffraction, 2015)
Empirical absorption correction using spherical harmonics,
 implemented in SCALE3 ABSPACK scaling algorithm.
;
_exptl_crystal_colour blue
_exptl_crystal_colour_primary blue
_exptl_crystal_density_diffrn 1.632
_exptl_crystal_description block
_exptl_crystal_F_000 531
_exptl_crystal_size_max 0.22
_exptl_crystal_size_mid 0.17
_exptl_crystal_size_min 0.14
_refine_diff_density_max 1.065
_refine_diff_density_min -0.812
_refine_diff_density_rms 0.125
_refine_ls_extinction_method none
_refine_ls_goodness_of_fit_ref 1.048
_refine_ls_hydrogen_treatment constr
_refine_ls_matrix_type full
_refine_ls_number_parameters 313
_refine_ls_number_reflns 3844
_refine_ls_number_restraints 1
_refine_ls_restrained_S_all 1.050
_refine_ls_R_factor_all 0.0883
_refine_ls_R_factor_gt 0.0682
_refine_ls_shift/su_max 0.001
_refine_ls_shift/su_mean 0.000
_refine_ls_structure_factor_coef Fsqd
_refine_ls_weighting_details 'w=1/[\s^2^(Fo^2^)+(0.1150P)^2^] where P=(Fo^2^+2Fc^2^)/3'
_refine_ls_weighting_scheme calc
_refine_ls_wR_factor_gt 0.1736
_refine_ls_wR_factor_ref 0.1948
_reflns_Friedel_coverage 0.000
_reflns_number_gt 2966
_reflns_number_total 3844
_reflns_threshold_expression 'I > 2\s(I)'
_cod_data_source_file c8dt01256c2.cif
_cod_data_source_block el1145hex
_cod_depositor_comments 'Adding full bibliography for 7046189--7046200.cif.'
_cod_original_cell_volume 1056.48(13)
_cod_database_code 7046191
_shelx_shelxl_version_number 2014/7
_chemical_oxdiff_formula C45H45N10CuCl2O8
_shelx_space_group_comment
;
The symmetry employed for this shelxl refinement is uniquely defined
by the following loop, which should always be used as a source of
symmetry information in preference to the above space-group names.
They are only intended as comments.
;
_shelx_estimated_absorpt_t_max 0.726
_shelx_estimated_absorpt_t_min 0.616
_reflns_odcompleteness_completeness 97.67
_reflns_odcompleteness_iscentric 1
_reflns_odcompleteness_theta 66.97
_olex2_refinement_description
;
1. Fixed Uiso
 At 1.2 times of:
  All C(H) groups, All C(H,H) groups
2. Restrained distances
 H22-H3_$1
 2.02 with sigma of 0.001
3.a Secondary CH2 refined with riding coordinates:
 C15(H15A,H15B), C8(H8A,H8B)
3.b Aromatic/amide H refined with riding coordinates:
 C1(H1), C22(H22), C20(H20), C6(H6), C3(H3), C4(H4), C17(H17), C13(H13),
 C5(H5), C10(H10), C11(H11), C19(H19), C18(H18), C12(H12)
;
_olex2_submission_special_instructions 'No special instructions were received'
_oxdiff_exptl_absorpt_empirical_details
;
Empirical correction (ABSPACK) includes:
- Absorption correction using spherical harmonics
- Frame scaling
;
_oxdiff_exptl_absorpt_empirical_full_max 7.966
_oxdiff_exptl_absorpt_empirical_full_min 0.555

loop_
_space_group_symop_operation_xyz
'x, y, z'
'-x, -y, -z'

loop_
_atom_site_label
_atom_site_type_symbol
_atom_site_fract_x
_atom_site_fract_y
_atom_site_fract_z
_atom_site_U_iso_or_equiv
_atom_site_adp_type
_atom_site_occupancy
_atom_site_site_symmetry_order
_atom_site_calc_flag
_atom_site_refinement_flags_posn
_atom_site_refinement_flags_adp
_atom_site_refinement_flags_occupancy
Cu1 Cu 1.0000 0.5000 0.5000 0.0233(2) Uani 1 2 d S T P
S1 S 1.03559(11) 0.86696(9) 0.72789(10) 0.0275(3) Uani 1 1 d . . .
F1 F 1.1561(4) 1.0846(3) 0.9466(3) 0.0462(7) Uani 1 1 d . . .
F2 F 1.3097(3) 0.9449(3) 0.9035(3) 0.0475(7) Uani 1 1 d . . .
O1 O 1.0510(3) 0.7291(3) 0.6937(3) 0.0301(6) Uani 1 1 d . . .
F3 F 1.1212(4) 0.9042(3) 0.9661(3) 0.0508(8) Uani 1 1 d . . .
O3 O 0.8879(4) 0.8986(3) 0.7397(4) 0.0470(9) Uani 1 1 d . . .
N2 N 0.6044(4) 0.6393(3) 0.4410(3) 0.0236(7) Uani 1 1 d . . .
N1 N 0.7759(4) 0.5170(3) 0.4423(3) 0.0246(7) Uani 1 1 d . . .
N3 N 0.0472(4) 0.5846(3) 0.3917(3) 0.0233(7) Uani 1 1 d . . .
N4 N 0.1477(4) 0.7458(3) 0.3673(4) 0.0270(7) Uani 1 1 d . . .
C1 C 0.7558(4) 0.6404(3) 0.4831(3) 0.0174(7) Uani 1 1 d . . .
H1 H 0.8354 0.7182 0.5344 0.021 Uiso 1 1 calc R . .
C22 C 0.1540(4) 0.6906(3) 0.4437(3) 0.0162(6) Uani 1 1 d . . .
H22 H 0.2277 0.7242 0.5268 0.019 Uiso 1 1 calc DR . .
O2 O 1.1055(5) 0.9275(4) 0.6651(4) 0.0516(10) Uani 1 1 d . . .
C7 C 0.5220(4) 0.5104(4) 0.3661(4) 0.0208(7) Uani 1 1 d . . .
C2 C 0.6340(4) 0.4307(4) 0.3685(4) 0.0220(7) Uani 1 1 d . . .
C16 C 0.0296(5) 0.6734(4) 0.2559(4) 0.0274(8) Uani 1 1 d . . .
C21 C -0.0350(4) 0.5664(4) 0.2696(4) 0.0252(8) Uani 1 1 d . . .
C20 C -0.1592(5) 0.4679(4) 0.1728(4) 0.0311(9) Uani 1 1 d . . .
H20 H -0.2017 0.3941 0.1816 0.037 Uiso 1 1 calc R . .
C6 C 0.3644(5) 0.4592(4) 0.3004(4) 0.0278(8) Uani 1 1 d . . .
H6 H 0.2905 0.5157 0.3004 0.033 Uiso 1 1 calc R . .
C3 C 0.5856(4) 0.2889(4) 0.2956(3) 0.0293(8) Uani 1 1 d . . .
H3 H 0.6591 0.2314 0.2895 0.035 Uiso 1 1 calc DR . .
C14 C 0.3734(4) 0.8525(4) 0.3355(4) 0.0258(8) Uani 1 1 d . . .
C9 C 0.5072(5) 0.8001(4) 0.3655(4) 0.0254(8) Uani 1 1 d . . .
C15 C 0.2547(5) 0.8723(4) 0.4092(4) 0.0287(8) Uani 1 1 d . . .
H15A H 0.3109 0.9096 0.5022 0.034 Uiso 1 1 calc R . .
H15B H 0.1936 0.9381 0.3964 0.034 Uiso 1 1 calc R . .
C4 C 0.4354(5) 0.2397(4) 0.2365(5) 0.0333(9) Uani 1 1 d . . .
H4 H 0.4017 0.1451 0.1928 0.040 Uiso 1 1 calc R . .
C8 C 0.5468(5) 0.7656(4) 0.4758(4) 0.0282(8) Uani 1 1 d . . .
H8A H 0.6271 0.8389 0.5502 0.034 Uiso 1 1 calc R . .
H8B H 0.4530 0.7576 0.5018 0.034 Uiso 1 1 calc R . .
C17 C -0.0294(5) 0.6889(5) 0.1444(5) 0.0368(10) Uani 1 1 d . . .
H17 H 0.0140 0.7616 0.1343 0.044 Uiso 1 1 calc R . .
C13 C 0.3482(5) 0.8888(4) 0.2368(5) 0.0308(9) Uani 1 1 d . . .
H13 H 0.2587 0.9247 0.2165 0.037 Uiso 1 1 calc R . .
C5 C 0.3223(5) 0.3212(4) 0.2353(4) 0.0316(9) Uani 1 1 d . . .
H5 H 0.2162 0.2803 0.1891 0.038 Uiso 1 1 calc R . .
C10 C 0.6101(5) 0.7857(4) 0.2947(5) 0.0348(10) Uani 1 1 d . . .
H10 H 0.7011 0.7518 0.3153 0.042 Uiso 1 1 calc R . .
C23 C 1.1620(5) 0.9548(5) 0.8943(4) 0.0339(9) Uani 1 1 d . . .
C11 C 0.5822(6) 0.8199(5) 0.1951(5) 0.0402(11) Uani 1 1 d . . .
H11 H 0.6519 0.8068 0.1460 0.048 Uiso 1 1 calc R . .
C19 C -0.2173(6) 0.4831(5) 0.0637(5) 0.0413(11) Uani 1 1 d . . .
H19 H -0.3023 0.4184 -0.0048 0.050 Uiso 1 1 calc R . .
C18 C -0.1531(6) 0.5929(5) 0.0514(5) 0.0434(11) Uani 1 1 d . . .
H18 H -0.1980 0.6003 -0.0250 0.052 Uiso 1 1 calc R . .
C12 C 0.4524(6) 0.8734(5) 0.1673(5) 0.0408(11) Uani 1 1 d . . .
H12 H 0.4344 0.8996 0.1006 0.049 Uiso 1 1 calc R . .

loop_
_atom_site_aniso_label
_atom_site_aniso_U_11
_atom_site_aniso_U_22
_atom_site_aniso_U_33
_atom_site_aniso_U_23
_atom_site_aniso_U_13
_atom_site_aniso_U_12
Cu1 0.0198(4) 0.0247(4) 0.0270(5) 0.0140(4) 0.0065(3) 0.0028(3)
S1 0.0309(5) 0.0201(5) 0.0224(5) 0.0038(4) 0.0046(4) 0.0037(4)
F1 0.0557(16) 0.0273(13) 0.0319(15) -0.0060(11) 0.0109(13) 0.0057(12)
F2 0.0283(13) 0.0541(17) 0.0355(16) 0.0027(13) 0.0029(11) 0.0029(12)
O1 0.0284(13) 0.0245(14) 0.0304(16) 0.0076(12) 0.0066(12) 0.0043(11)
F3 0.0648(19) 0.0626(19) 0.0345(16) 0.0256(15) 0.0231(15) 0.0188(16)
O3 0.0330(16) 0.0339(17) 0.047(2) -0.0012(16) 0.0021(15) 0.0111(13)
N2 0.0246(15) 0.0158(14) 0.0248(17) 0.0061(13) 0.0043(13) 0.0030(12)
N1 0.0220(14) 0.0249(16) 0.0289(18) 0.0142(14) 0.0077(13) 0.0051(12)
N3 0.0229(14) 0.0208(15) 0.0208(17) 0.0051(13) 0.0066(13) 0.0015(12)
N4 0.0243(15) 0.0211(15) 0.0324(19) 0.0097(14) 0.0088(14) 0.0030(12)
C1 0.0128(14) 0.0149(15) 0.0163(17) 0.0032(13) -0.0005(13) -0.0027(12)
C22 0.0168(14) 0.0120(14) 0.0161(17) 0.0029(13) 0.0061(13) 0.0006(12)
O2 0.087(3) 0.0360(18) 0.0315(19) 0.0142(16) 0.0219(19) 0.0051(18)
C7 0.0238(16) 0.0178(16) 0.0147(17) 0.0028(14) 0.0047(14) 0.0023(14)
C2 0.0232(16) 0.0207(17) 0.0189(18) 0.0057(15) 0.0074(14) 0.0025(14)
C16 0.0292(18) 0.0248(19) 0.027(2) 0.0096(17) 0.0103(16) 0.0050(15)
C21 0.0244(17) 0.0249(18) 0.024(2) 0.0093(16) 0.0065(15) 0.0031(14)
C20 0.034(2) 0.027(2) 0.025(2) 0.0076(17) 0.0074(17) 0.0005(16)
C6 0.0252(18) 0.0246(19) 0.023(2) 0.0056(16) 0.0010(16) 0.0028(15)
C3 0.034(2) 0.0222(19) 0.031(2) 0.0096(17) 0.0126(18) 0.0075(16)
C14 0.0275(18) 0.0146(16) 0.031(2) 0.0063(16) 0.0094(17) 0.0014(14)
C9 0.0287(18) 0.0140(16) 0.027(2) 0.0063(15) 0.0054(16) 0.0003(14)
C15 0.0302(19) 0.0160(17) 0.042(2) 0.0124(17) 0.0159(18) 0.0059(15)
C4 0.042(2) 0.0203(19) 0.032(2) 0.0077(17) 0.0103(19) 0.0051(17)
C8 0.0305(18) 0.0166(17) 0.028(2) 0.0039(16) 0.0058(16) 0.0042(15)
C17 0.038(2) 0.043(2) 0.035(3) 0.026(2) 0.0087(19) 0.0062(19)
C13 0.0321(19) 0.0220(19) 0.043(3) 0.0179(19) 0.0130(19) 0.0065(16)
C5 0.0280(18) 0.028(2) 0.027(2) 0.0058(17) 0.0033(16) -0.0010(16)
C10 0.0282(19) 0.030(2) 0.052(3) 0.021(2) 0.017(2) 0.0096(16)
C23 0.034(2) 0.035(2) 0.025(2) 0.0058(18) 0.0094(17) 0.0073(17)
C11 0.041(2) 0.041(2) 0.057(3) 0.031(2) 0.028(2) 0.013(2)
C19 0.041(2) 0.042(3) 0.026(2) 0.009(2) 0.0011(19) -0.004(2)
C18 0.047(3) 0.051(3) 0.030(3) 0.022(2) 0.004(2) 0.002(2)
C12 0.047(2) 0.040(2) 0.053(3) 0.032(2) 0.022(2) 0.012(2)

loop_
_atom_type_symbol
_atom_type_description
_atom_type_scat_dispersion_real
_atom_type_scat_dispersion_imag
_atom_type_scat_source
C C 0.0181 0.0091 'International Tables Vol C Tables 4.2.6.8 and 6.1.1.4'
H H 0.0000 0.0000 'International Tables Vol C Tables 4.2.6.8 and 6.1.1.4'
Cu Cu -1.9646 0.5888 'International Tables Vol C Tables 4.2.6.8 and 6.1.1.4'
F F 0.0727 0.0534 'International Tables Vol C Tables 4.2.6.8 and 6.1.1.4'
N N 0.0311 0.0180 'International Tables Vol C Tables 4.2.6.8 and 6.1.1.4'
O O 0.0492 0.0322 'International Tables Vol C Tables 4.2.6.8 and 6.1.1.4'
S S 0.3331 0.5567 'International Tables Vol C Tables 4.2.6.8 and 6.1.1.4'

loop_
_geom_angle_atom_site_label_1
_geom_angle_atom_site_label_2
_geom_angle_atom_site_label_3
_geom_angle
_geom_angle_site_symmetry_1
_geom_angle_site_symmetry_3
N1 Cu1 N1 180.0 2_766 .
N1 Cu1 N3 91.66(13) . 2_666
N1 Cu1 N3 88.34(13) 2_766 2_666
N1 Cu1 N3 91.66(13) 2_766 1_655
N1 Cu1 N3 88.34(13) . 1_655
N3 Cu1 N3 180.0 2_666 1_655
O1 S1 C23 102.08(19) . .
O3 S1 O1 116.2(2) . .
O3 S1 O2 115.4(3) . .
O3 S1 C23 102.3(2) . .
O2 S1 O1 115.0(2) . .
O2 S1 C23 102.8(2) . .
C1 N2 C7 110.9(3) . .
C1 N2 C8 120.4(3) . .
C7 N2 C8 128.7(3) . .
C1 N1 Cu1 113.7(2) . .
C1 N1 C2 109.5(3) . .
C2 N1 Cu1 136.7(3) . .
C22 N3 Cu1 119.8(2) . 1_455
C22 N3 C21 107.6(3) . .
C21 N3 Cu1 131.3(3) . 1_455
C22 N4 C16 109.9(3) . .
C22 N4 C15 120.6(3) . .
C16 N4 C15 129.5(4) . .
N2 C1 H1 125.8 . .
N1 C1 N2 108.4(3) . .
N1 C1 H1 125.8 . .
N3 C22 N4 111.1(3) . .
N3 C22 H22 124.4 . .
N4 C22 H22 124.4 . .
N2 C7 C2 104.3(3) . .
N2 C7 C6 131.9(3) . .
C6 C7 C2 123.8(3) . .
N1 C2 C7 106.9(3) . .
N1 C2 C3 134.7(3) . .
C7 C2 C3 118.3(3) . .
N4 C16 C21 104.9(4) . .
N4 C16 C17 133.4(4) . .
C21 C16 C17 121.7(4) . .
N3 C21 C16 106.5(3) . .
C20 C21 N3 131.7(4) . .
C20 C21 C16 121.8(4) . .
C21 C20 H20 121.7 . .
C19 C20 C21 116.5(4) . .
C19 C20 H20 121.7 . .
C7 C6 H6 122.1 . .
C5 C6 C7 115.7(4) . .
C5 C6 H6 122.1 . .
C2 C3 H3 121.0 . .
C4 C3 C2 118.0(4) . .
C4 C3 H3 121.0 . .
C9 C14 C15 122.3(4) . .
C13 C14 C9 119.2(4) . .
C13 C14 C15 118.5(4) . .
C14 C9 C8 122.2(4) . .
C10 C9 C14 119.0(4) . .
C10 C9 C8 118.7(4) . .
N4 C15 C14 112.4(3) . .
N4 C15 H15A 109.1 . .
N4 C15 H15B 109.1 . .
C14 C15 H15A 109.1 . .
C14 C15 H15B 109.1 . .
H15A C15 H15B 107.9 . .
C3 C4 H4 118.4 . .
C3 C4 C5 123.2(4) . .
C5 C4 H4 118.4 . .
N2 C8 C9 111.5(3) . .
N2 C8 H8A 109.3 . .
N2 C8 H8B 109.3 . .
C9 C8 H8A 109.3 . .
C9 C8 H8B 109.3 . .
H8A C8 H8B 108.0 . .
C16 C17 H17 122.2 . .
C18 C17 C16 115.6(4) . .
C18 C17 H17 122.2 . .
C14 C13 H13 119.6 . .
C14 C13 C12 120.8(4) . .
C12 C13 H13 119.6 . .
C6 C5 C4 120.8(4) . .
C6 C5 H5 119.6 . .
C4 C5 H5 119.6 . .
C9 C10 H10 119.4 . .
C11 C10 C9 121.2(4) . .
C11 C10 H10 119.4 . .
F1 C23 S1 111.3(3) . .
F1 C23 F2 107.6(4) . .
F1 C23 F3 107.8(4) . .
F2 C23 S1 111.9(3) . .
F3 C23 S1 111.3(3) . .
F3 C23 F2 106.8(4) . .
C10 C11 H11 120.2 . .
C10 C11 C12 119.7(4) . .
C12 C11 H11 120.2 . .
C20 C19 H19 119.3 . .
C20 C19 C18 121.3(4) . .
C18 C19 H19 119.3 . .
C17 C18 C19 123.0(5) . .
C17 C18 H18 118.5 . .
C19 C18 H18 118.5 . .
C13 C12 H12 120.0 . .
C11 C12 C13 120.1(4) . .
C11 C12 H12 120.0 . .

loop_
_geom_bond_atom_site_label_1
_geom_bond_atom_site_label_2
_geom_bond_distance
_geom_bond_site_symmetry_2
Cu1 N1 2.022(3) 2_766
Cu1 N1 2.022(3) .
Cu1 N3 2.022(3) 1_655
Cu1 N3 2.022(3) 2_666
S1 O1 1.448(3) .
S1 O3 1.433(3) .
S1 O2 1.439(4) .
S1 C23 1.826(5) .
F1 C23 1.330(5) .
F2 C23 1.331(5) .
F3 C23 1.331(6) .
N2 C1 1.334(5) .
N2 C7 1.371(5) .
N2 C8 1.468(4) .
N1 C1 1.300(5) .
N1 C2 1.385(5) .
N3 Cu1 2.022(3) 1_455
N3 C22 1.289(5) .
N3 C21 1.392(5) .
N4 C22 1.305(5) .
N4 C16 1.360(6) .
N4 C15 1.477(5) .
C1 H1 0.9500 .
C22 H22 0.9500 .
C7 C2 1.396(5) .
C7 C6 1.392(5) .
C2 C3 1.424(5) .
C16 C21 1.395(5) .
C16 C17 1.406(6) .
C21 C20 1.392(6) .
C20 H20 0.9500 .
C20 C19 1.376(7) .
C6 H6 0.9500 .
C6 C5 1.380(6) .
C3 H3 0.9500 .
C3 C4 1.322(6) .
C14 C9 1.411(5) .
C14 C15 1.534(5) .
C14 C13 1.388(6) .
C9 C8 1.506(6) .
C9 C10 1.392(6) .
C15 H15A 0.9900 .
C15 H15B 0.9900 .
C4 H4 0.9500 .
C4 C5 1.416(6) .
C8 H8A 0.9900 .
C8 H8B 0.9900 .
C17 H17 0.9500 .
C17 C18 1.365(7) .
C13 H13 0.9500 .
C13 C12 1.389(6) .
C5 H5 0.9500 .
C10 H10 0.9500 .
C10 C11 1.382(7) .
C11 H11 0.9500 .
C11 C12 1.383(7) .
C19 H19 0.9500 .
C19 C18 1.411(7) .
C18 H18 0.9500 .
C12 H12 0.9500 .
